data_7236263
loop_
_publ_author_name
'Gong, Chunhua'
'Zeng, Xianghua'
'Zhu, Chengfeng'
'Shu, Jiahui'
'Xiao, Pingxiu'
'Xu, Hao'
'Liu, Lichun'
'Zhang, Junyong'
'Zeng, Qingdao'
'Xie, Jingli'

_publ_section_title
;
 A series of organic--inorganic hybrid materials consisting of flexible
 organic amine modified polyoxomolybdates: synthesis, structures and
 properties
;
_journal_issue 108
_journal_name_full 'RSC Advances'
_journal_page_first 106248
_journal_paper_doi 10.1039/C6RA21603J
_journal_volume 6
_journal_year 2016
_chemical_formula_sum 'C36 H36 Co2 Mo8 N8 O26'
_chemical_formula_weight 1882.11
_space_group_crystal_system orthorhombic
_space_group_IT_number 61
_space_group_name_Hall '-P 2ac 2ab'
_space_group_name_H-M_alt 'P b c a'
_atom_sites_solution_hydrogens geom
_audit_creation_method SHELXL-2014/7
_audit_update_record
;
2016-10-09 deposited with the CCDC.
2016-11-02 downloaded from the CCDC.
;
_cell_angle_alpha 90
_cell_angle_beta 90
_cell_angle_gamma 90
_cell_formula_units_Z 4
_cell_length_a 16.7082(3)
_cell_length_b 15.9095(3)
_cell_length_c 19.2987(3)
_cell_measurement_reflns_used 6792
_cell_measurement_temperature 296(2)
_cell_measurement_theta_max 29.0890
_cell_measurement_theta_min 2.7590
_cell_volume 5129.96(16)
_computing_cell_refinement
;
CrysAlisPro, Agilent Technologies,
Version 1.171.37.35 (release 13-08-2014 CrysAlis171 .NET)
(compiled Aug 13 2014,18:06:01)
;
_computing_data_collection
;
CrysAlisPro, Agilent Technologies,
Version 1.171.37.35 (release 13-08-2014 CrysAlis171 .NET)
(compiled Aug 13 2014,18:06:01)
;
_computing_data_reduction
;
CrysAlisPro, Agilent Technologies,
Version 1.171.37.35 (release 13-08-2014 CrysAlis171 .NET)
(compiled Aug 13 2014,18:06:01)
;
_computing_molecular_graphics SHELXL-2014
_computing_publication_material SHELXL-2014
_computing_structure_refinement 'SHELXL-2014/7 (Sheldrick, 2014)'
_computing_structure_solution 'ShelXS (Sheldrick, 2008)'
_diffrn_ambient_temperature 296(2)
_diffrn_measured_fraction_theta_full 0.998
_diffrn_measured_fraction_theta_max 0.860
_diffrn_measurement_device_type 'Xcalibur, Eos, Gemini'
_diffrn_radiation_type MoK\a
_diffrn_radiation_wavelength 0.71073
_diffrn_reflns_av_R_equivalents 0.0215
_diffrn_reflns_av_unetI/netI 0.0293
_diffrn_reflns_Laue_measured_fraction_full 0.998
_diffrn_reflns_Laue_measured_fraction_max 0.860
_diffrn_reflns_limit_h_max 12
_diffrn_reflns_limit_h_min -22
_diffrn_reflns_limit_k_max 20
_diffrn_reflns_limit_k_min -19
_diffrn_reflns_limit_l_max 11
_diffrn_reflns_limit_l_min -26
_diffrn_reflns_number 15244
_diffrn_reflns_point_group_measured_fraction_full 0.998
_diffrn_reflns_point_group_measured_fraction_max 0.860
_diffrn_reflns_theta_full 25.242
_diffrn_reflns_theta_max 29.209
_diffrn_reflns_theta_min 2.753
_exptl_absorpt_coefficient_mu 2.609
_exptl_absorpt_correction_T_max 1.00000
_exptl_absorpt_correction_T_min 0.99116
_exptl_absorpt_correction_type multi-scan
_exptl_crystal_colour green
_exptl_crystal_density_diffrn 2.437
_exptl_crystal_description block
_exptl_crystal_F_000 3624
_exptl_crystal_size_max 0.12
_exptl_crystal_size_mid 0.11
_exptl_crystal_size_min 0.09
_refine_diff_density_max 0.403
_refine_diff_density_min -0.482
_refine_diff_density_rms 0.097
_refine_ls_extinction_method none
_refine_ls_goodness_of_fit_ref 1.057
_refine_ls_hydrogen_treatment constr
_refine_ls_matrix_type full
_refine_ls_number_parameters 361
_refine_ls_number_reflns 5988
_refine_ls_number_restraints 0
_refine_ls_restrained_S_all 1.057
_refine_ls_R_factor_all 0.0340
_refine_ls_R_factor_gt 0.0237
_refine_ls_shift/su_max 0.001
_refine_ls_shift/su_mean 0.000
_refine_ls_structure_factor_coef Fsqd
_refine_ls_weighting_details 'w=1/[\s^2^(Fo^2^)+(0.0226P)^2^+1.6996P] where P=(Fo^2^+2Fc^2^)/3'
_refine_ls_weighting_scheme calc
_refine_ls_wR_factor_gt 0.0508
_refine_ls_wR_factor_ref 0.0547
_reflns_Friedel_coverage 0.000
_reflns_number_gt 5041
_reflns_number_total 5988
_reflns_threshold_expression 'I > 2\s(I)'
_cod_data_source_file c6ra21603j2.cif
_cod_data_source_block 3
_cod_original_cell_volume 5129.96(17)
_cod_database_code 7236263
_shelx_shelxl_version_number 2014/7
_shelx_space_group_comment
;
The symmetry employed for this shelxl refinement is uniquely defined
by the following loop, which should always be used as a source of
symmetry information in preference to the above space-group names.
They are only intended as comments.
;

loop_
_space_group_symop_operation_xyz
'x, y, z'
'-x+1/2, -y, z+1/2'
'x+1/2, -y+1/2, -z'
'-x, y+1/2, -z+1/2'
'-x, -y, -z'
'x-1/2, y, -z-1/2'
'-x-1/2, y-1/2, z'
'x, -y-1/2, z-1/2'

loop_
_atom_site_label
_atom_site_type_symbol
_atom_site_fract_x
_atom_site_fract_y
_atom_site_fract_z
_atom_site_U_iso_or_equiv
_atom_site_adp_type
_atom_site_occupancy
_atom_site_site_symmetry_order
_atom_site_calc_flag
_atom_site_refinement_flags_posn
_atom_site_refinement_flags_adp
Mo1 Mo 0.18323(2) 0.37510(2) 0.01087(2) 0.02188(7) Uani 1 1 d . .
Co1 Co 0.24998(2) 0.29606(2) 0.18045(2) 0.02193(9) Uani 1 1 d . .
O1 O 0.20994(12) 0.35490(13) 0.09762(10) 0.0271(5) Uani 1 1 d . .
N1 N 0.29927(14) 0.23964(15) 0.27588(12) 0.0243(5) Uani 1 1 d . .
C1 C 0.4038(2) 0.3306(2) 0.10308(17) 0.0340(8) Uani 1 1 d . .
H1 H 0.3706 0.3579 0.0716 0.041 Uiso 1 1 calc R U
Mo2 Mo 0.14636(2) 0.57452(2) 0.04837(2) 0.02203(6) Uani 1 1 d . .
O2 O 0.25480(13) 0.32752(15) -0.03625(11) 0.0374(6) Uani 1 1 d . .
N2 N 0.37054(14) 0.29225(16) 0.15837(13) 0.0273(6) Uani 1 1 d . .
C2 C 0.4857(2) 0.3306(2) 0.0915(2) 0.0416(9) Uani 1 1 d . .
H2 H 0.5073 0.3585 0.0535 0.050 Uiso 1 1 calc R U
Mo3 Mo -0.03448(2) 0.52802(2) 0.08477(2) 0.01816(6) Uani 1 1 d . .
O3 O 0.21356(11) 0.48974(13) 0.00723(10) 0.0246(4) Uani 1 1 d . .
N3 N 0.20571(15) 0.37439(15) 0.25669(12) 0.0248(5) Uani 1 1 d . .
C3 C 0.5342(2) 0.2887(2) 0.1372(2) 0.0456(10) Uani 1 1 d . .
H3 H 0.5892 0.2873 0.1302 0.055 Uiso 1 1 calc R U
Mo4 Mo -0.00217(2) 0.33198(2) 0.05599(2) 0.02221(6) Uani 1 1 d . .
O4 O 0.09449(12) 0.29943(12) 0.00925(10) 0.0246(4) Uani 1 1 d . .
N4 N 0.19221(14) 0.18275(15) 0.18160(12) 0.0235(5) Uani 1 1 d . .
C4 C 0.5010(2) 0.2487(2) 0.1937(2) 0.0416(9) Uani 1 1 d . .
H4 H 0.5335 0.2208 0.2253 0.050 Uiso 1 1 calc R U
O5 O -0.06030(13) 0.24568(14) 0.04528(12) 0.0366(5) Uani 1 1 d . .
C5 C 0.41867(19) 0.2502(2) 0.20295(16) 0.0300(7) Uani 1 1 d . .
O6 O 0.02716(13) 0.32633(13) 0.14043(10) 0.0323(5) Uani 1 1 d . .
C6 C 0.37720(19) 0.2015(2) 0.25810(17) 0.0337(7) Uani 1 1 d . .
H6A H 0.3689 0.1443 0.2424 0.040 Uiso 1 1 calc R U
H6B H 0.4107 0.1996 0.2991 0.040 Uiso 1 1 calc R U
O7 O 0.06122(11) 0.46130(11) 0.03704(9) 0.0186(4) Uani 1 1 d . .
C7 C 0.14388(19) 0.42748(18) 0.24714(17) 0.0292(7) Uani 1 1 d . .
H7 H 0.1196 0.4300 0.2038 0.035 Uiso 1 1 calc R U
O8 O 0.16612(13) 0.56111(14) 0.13416(11) 0.0319(5) Uani 1 1 d . .
C8 C 0.1155(2) 0.4781(2) 0.29944(18) 0.0359(8) Uani 1 1 d . .
H8 H 0.0727 0.5143 0.2915 0.043 Uiso 1 1 calc R U
O9 O 0.19782(13) 0.66208(14) 0.02542(12) 0.0379(6) Uani 1 1 d . .
C9 C 0.1514(2) 0.4743(2) 0.36407(18) 0.0397(8) Uani 1 1 d . .
H9 H 0.1337 0.5088 0.3999 0.048 Uiso 1 1 calc R U
O10 O 0.03610(11) 0.61962(12) 0.05649(9) 0.0217(4) Uani 1 1 d . .
C10 C 0.2137(2) 0.4189(2) 0.37477(17) 0.0357(8) Uani 1 1 d . .
H10 H 0.2378 0.4148 0.4181 0.043 Uiso 1 1 calc R U
O11 O -0.00855(12) 0.51575(14) 0.16894(10) 0.0287(5) Uani 1 1 d . .
C11 C 0.23986(18) 0.36950(19) 0.32023(15) 0.0256(7) Uani 1 1 d . .
O12 O -0.08579(11) 0.42064(12) 0.06544(9) 0.0216(4) Uani 1 1 d . .
C12 C 0.30897(19) 0.30965(19) 0.32638(16) 0.0300(7) Uani 1 1 d . .
H12A H 0.3587 0.3392 0.3173 0.036 Uiso 1 1 calc R U
H12B H 0.3113 0.2872 0.3731 0.036 Uiso 1 1 calc R U
O13 O -0.12350(12) 0.58709(13) 0.08736(10) 0.0249(4) Uani 1 1 d . .
C13 C 0.15075(19) 0.1511(2) 0.12761(16) 0.0307(7) Uani 1 1 d . .
H13 H 0.1467 0.1825 0.0871 0.037 Uiso 1 1 calc R U
C14 C 0.1143(2) 0.0739(2) 0.13072(19) 0.0447(9) Uani 1 1 d . .
H14 H 0.0856 0.0536 0.0929 0.054 Uiso 1 1 calc R U
C15 C 0.1205(2) 0.0267(2) 0.19016(19) 0.0428(9) Uani 1 1 d . .
H15 H 0.0958 -0.0256 0.1931 0.051 Uiso 1 1 calc R U
C16 C 0.1637(2) 0.05781(19) 0.24528(17) 0.0323(7) Uani 1 1 d . .
H16 H 0.1694 0.0264 0.2856 0.039 Uiso 1 1 calc R U
C17 C 0.19838(17) 0.13651(19) 0.23979(15) 0.0237(6) Uani 1 1 d . .
C18 C 0.24064(19) 0.17720(19) 0.29997(15) 0.0293(7) Uani 1 1 d . .
H18A H 0.2016 0.2044 0.3297 0.035 Uiso 1 1 calc R U
H18B H 0.2678 0.1344 0.3270 0.035 Uiso 1 1 calc R U

loop_
_atom_site_aniso_label
_atom_site_aniso_U_11
_atom_site_aniso_U_22
_atom_site_aniso_U_33
_atom_site_aniso_U_23
_atom_site_aniso_U_13
_atom_site_aniso_U_12
Mo1 0.02162(13) 0.02858(14) 0.01545(11) 0.00464(10) 0.00054(10) 0.00765(11)
Co1 0.0223(2) 0.0256(2) 0.01785(18) 0.00384(16) -0.00376(16) -0.00122(17)
O1 0.0276(11) 0.0324(12) 0.0213(10) 0.0063(9) -0.0036(9) 0.0039(10)
N1 0.0261(13) 0.0246(13) 0.0221(12) 0.0013(10) -0.0073(11) -0.0020(11)
C1 0.0317(17) 0.0368(19) 0.0336(17) -0.0015(15) 0.0000(15) -0.0042(15)
Mo2 0.01898(12) 0.02564(14) 0.02148(12) 0.00315(10) -0.00263(10) -0.00268(10)
O2 0.0352(13) 0.0508(15) 0.0263(11) 0.0053(11) 0.0034(10) 0.0223(12)
N2 0.0231(13) 0.0319(15) 0.0269(13) -0.0001(11) -0.0010(11) -0.0006(11)
C2 0.0349(19) 0.044(2) 0.045(2) -0.0111(17) 0.0105(17) -0.0115(17)
Mo3 0.01798(12) 0.02379(13) 0.01271(11) 0.00252(9) 0.00130(9) 0.00384(10)
O3 0.0167(10) 0.0321(12) 0.0251(10) 0.0076(9) 0.0015(9) 0.0003(9)
N3 0.0288(13) 0.0223(13) 0.0235(12) 0.0012(10) -0.0042(11) -0.0011(11)
C3 0.0264(17) 0.049(2) 0.061(3) -0.016(2) 0.0044(18) -0.0029(17)
Mo4 0.02373(13) 0.02219(13) 0.02070(12) 0.00573(10) 0.00090(11) 0.00194(11)
O4 0.0269(11) 0.0238(11) 0.0230(10) 0.0016(8) 0.0001(9) 0.0066(9)
N4 0.0224(12) 0.0266(13) 0.0214(12) -0.0010(10) -0.0018(11) 0.0010(11)
C4 0.0275(17) 0.045(2) 0.053(2) -0.0072(18) -0.0084(18) 0.0041(17)
O5 0.0370(13) 0.0297(12) 0.0431(13) 0.0041(10) 0.0020(11) -0.0061(11)
C5 0.0280(16) 0.0284(17) 0.0338(17) -0.0064(14) -0.0038(14) 0.0020(14)
O6 0.0391(12) 0.0352(13) 0.0226(11) 0.0091(9) 0.0023(10) 0.0053(11)
C6 0.0341(17) 0.0330(18) 0.0341(17) 0.0031(14) -0.0097(15) 0.0053(15)
O7 0.0180(9) 0.0231(10) 0.0146(9) 0.0026(8) 0.0019(8) 0.0015(8)
C7 0.0298(17) 0.0275(17) 0.0303(16) 0.0073(13) -0.0042(14) -0.0015(14)
O8 0.0294(11) 0.0407(13) 0.0257(11) 0.0002(10) -0.0054(10) -0.0037(10)
C8 0.0356(18) 0.0288(18) 0.0432(19) 0.0007(15) 0.0050(16) 0.0016(15)
O9 0.0334(13) 0.0344(13) 0.0460(14) 0.0098(11) -0.0033(11) -0.0086(11)
C9 0.047(2) 0.037(2) 0.0358(18) -0.0093(15) 0.0061(17) -0.0038(17)
O10 0.0238(10) 0.0218(10) 0.0196(9) 0.0005(8) -0.0005(9) -0.0007(9)
C10 0.0403(19) 0.040(2) 0.0264(16) -0.0059(14) -0.0070(16) -0.0048(17)
O11 0.0266(11) 0.0412(13) 0.0183(10) 0.0052(9) 0.0010(9) 0.0088(10)
C11 0.0301(16) 0.0246(16) 0.0221(14) -0.0005(12) -0.0057(13) -0.0086(13)
O12 0.0187(10) 0.0246(11) 0.0215(10) 0.0043(8) 0.0031(8) 0.0002(8)
C12 0.0342(17) 0.0309(17) 0.0249(15) 0.0033(13) -0.0092(14) -0.0023(14)
O13 0.0246(11) 0.0339(12) 0.0163(9) 0.0024(9) 0.0013(9) 0.0075(9)
C13 0.0326(17) 0.0315(18) 0.0278(16) -0.0019(13) -0.0060(14) 0.0008(14)
C14 0.052(2) 0.043(2) 0.039(2) -0.0082(17) -0.0106(19) -0.0163(18)
C15 0.052(2) 0.0284(19) 0.048(2) -0.0051(16) 0.0031(19) -0.0171(17)
C16 0.0373(18) 0.0285(17) 0.0312(16) 0.0019(14) 0.0075(15) -0.0011(15)
C17 0.0208(14) 0.0260(16) 0.0244(14) -0.0019(12) 0.0028(13) 0.0025(13)
C18 0.0376(18) 0.0287(17) 0.0215(14) 0.0069(13) -0.0017(14) -0.0019(14)

loop_
_atom_type_symbol
_atom_type_description
_atom_type_scat_dispersion_real
_atom_type_scat_dispersion_imag
_atom_type_scat_source
C C 0.0033 0.0016 'International Tables Vol C Tables 4.2.6.8 and 6.1.1.4'
H H 0.0000 0.0000 'International Tables Vol C Tables 4.2.6.8 and 6.1.1.4'
Co Co 0.3494 0.9721 'International Tables Vol C Tables 4.2.6.8 and 6.1.1.4'
Mo Mo -1.6832 0.6857 'International Tables Vol C Tables 4.2.6.8 and 6.1.1.4'
N N 0.0061 0.0033 'International Tables Vol C Tables 4.2.6.8 and 6.1.1.4'
O O 0.0106 0.0060 'International Tables Vol C Tables 4.2.6.8 and 6.1.1.4'

loop_
_geom_angle_atom_site_label_1
_geom_angle_atom_site_label_2
_geom_angle_atom_site_label_3
_geom_angle
_geom_angle_site_symmetry_1
_geom_angle_site_symmetry_3
O2 Mo1 O1 104.56(10) . .
O2 Mo1 O3 102.89(10) . .
O1 Mo1 O3 98.23(9) . .
O2 Mo1 O4 105.03(10) . .
O1 Mo1 O4 95.57(9) . .
O3 Mo1 O4 144.48(8) . .
O2 Mo1 O13 88.85(9) . 5_565
O1 Mo1 O13 166.47(8) . 5_565
O3 Mo1 O13 80.10(8) . 5_565
O4 Mo1 O13 78.95(8) . 5_565
O2 Mo1 O7 158.84(8) . .
O1 Mo1 O7 96.56(8) . .
O3 Mo1 O7 72.45(7) . .
O4 Mo1 O7 73.56(7) . .
O13 Mo1 O7 70.07(6) 5_565 .
O1 Co1 N4 105.52(9) . .
O1 Co1 N2 100.27(9) . .
N4 Co1 N2 115.97(10) . .
O1 Co1 N3 99.77(9) . .
N4 Co1 N3 110.80(9) . .
N2 Co1 N3 121.02(10) . .
O1 Co1 N1 175.43(9) . .
N4 Co1 N1 78.97(9) . .
N2 Co1 N1 78.22(9) . .
N3 Co1 N1 77.56(9) . .
Mo1 O1 Co1 160.70(13) . .
C18 N1 C6 112.6(2) . .
C18 N1 C12 111.8(2) . .
C6 N1 C12 111.3(2) . .
C18 N1 Co1 106.85(17) . .
C6 N1 Co1 107.57(18) . .
C12 N1 Co1 106.40(17) . .
N2 C1 C2 122.3(3) . .
O9 Mo2 O8 104.99(11) . .
O9 Mo2 O3 99.91(10) . .
O8 Mo2 O3 101.55(9) . .
O9 Mo2 O10 101.21(9) . .
O8 Mo2 O10 98.55(9) . .
O3 Mo2 O10 145.83(8) . .
O9 Mo2 O7 158.40(9) . .
O8 Mo2 O7 96.55(9) . .
O3 Mo2 O7 76.91(7) . .
O10 Mo2 O7 73.56(7) . .
O9 Mo2 O12 87.06(9) . 5_565
O8 Mo2 O12 165.55(8) . 5_565
O3 Mo2 O12 83.80(7) . 5_565
O10 Mo2 O12 70.83(7) . 5_565
O7 Mo2 O12 71.38(6) . 5_565
O9 Mo2 Mo3 136.75(8) . .
O8 Mo2 Mo3 86.58(7) . .
O3 Mo2 Mo3 118.73(6) . .
O10 Mo2 Mo3 35.55(5) . .
O7 Mo2 Mo3 41.85(4) . .
O12 Mo2 Mo3 79.11(4) 5_565 .
C1 N2 C5 118.8(3) . .
C1 N2 Co1 123.6(2) . .
C5 N2 Co1 117.6(2) . .
C3 C2 C1 118.7(3) . .
O11 Mo3 O13 104.52(9) . .
O11 Mo3 O12 101.27(9) . .
O13 Mo3 O12 95.84(9) . .
O11 Mo3 O10 101.52(9) . .
O13 Mo3 O10 96.89(9) . .
O12 Mo3 O10 150.12(8) . .
O11 Mo3 O7 99.53(8) . .
O13 Mo3 O7 155.95(8) . .
O12 Mo3 O7 79.07(7) . .
O10 Mo3 O7 78.32(7) . .
O11 Mo3 O7 175.12(8) . 5_565
O13 Mo3 O7 80.36(7) . 5_565
O12 Mo3 O7 78.02(7) . 5_565
O10 Mo3 O7 77.63(7) . 5_565
O7 Mo3 O7 75.59(7) . 5_565
O11 Mo3 Mo2 89.75(7) . .
O13 Mo3 Mo2 133.09(7) . .
O12 Mo3 Mo2 125.33(6) . .
O10 Mo3 Mo2 36.20(6) . .
O7 Mo3 Mo2 46.27(5) . .
O7 Mo3 Mo2 86.80(4) 5_565 .
O11 Mo3 Mo4 90.63(7) . .
O13 Mo3 Mo4 131.68(7) . .
O12 Mo3 Mo4 35.85(6) . .
O10 Mo3 Mo4 125.07(6) . .
O7 Mo3 Mo4 46.77(5) . .
O7 Mo3 Mo4 86.02(4) 5_565 .
Mo2 Mo3 Mo4 91.598(9) . .
Mo1 O3 Mo2 120.19(10) . .
C7 N3 C11 118.9(3) . .
C7 N3 Co1 123.7(2) . .
C11 N3 Co1 117.4(2) . .
C2 C3 C4 119.7(3) . .
O5 Mo4 O6 103.81(11) . .
O5 Mo4 O4 101.90(10) . .
O6 Mo4 O4 101.12(9) . .
O5 Mo4 O12 100.53(10) . .
O6 Mo4 O12 98.71(9) . .
O4 Mo4 O12 145.37(8) . .
O5 Mo4 O7 162.12(9) . .
O6 Mo4 O7 93.76(8) . .
O4 Mo4 O7 77.48(7) . .
O12 Mo4 O7 73.13(7) . .
O5 Mo4 O10 90.83(9) . 5_565
O6 Mo4 O10 163.95(9) . 5_565
O4 Mo4 O10 81.88(7) . 5_565
O12 Mo4 O10 71.73(7) . 5_565
O7 Mo4 O10 71.34(6) . 5_565
O5 Mo4 Mo3 135.33(8) . .
O6 Mo4 Mo3 86.23(7) . .
O4 Mo4 Mo3 118.95(6) . .
O12 Mo4 Mo3 34.90(6) . .
O7 Mo4 Mo3 41.46(4) . .
O10 Mo4 Mo3 78.64(5) 5_565 .
Mo1 O4 Mo4 118.36(10) . .
C17 N4 C13 118.7(3) . .
C17 N4 Co1 117.04(19) . .
C13 N4 Co1 124.3(2) . .
C3 C4 C5 119.5(3) . .
N2 C5 C4 121.0(3) . .
N2 C5 C6 115.8(3) . .
C4 C5 C6 123.0(3) . .
N1 C6 C5 111.3(3) . .
Mo3 O7 Mo2 91.88(7) . .
Mo3 O7 Mo4 91.76(7) . .
Mo2 O7 Mo4 161.84(9) . .
Mo3 O7 Mo3 104.41(7) . 5_565
Mo2 O7 Mo3 98.78(6) . 5_565
Mo4 O7 Mo3 97.53(7) . 5_565
Mo3 O7 Mo1 165.97(9) . .
Mo2 O7 Mo1 86.83(6) . .
Mo4 O7 Mo1 85.34(6) . .
Mo3 O7 Mo1 89.59(6) 5_565 .
N3 C7 C8 122.1(3) . .
C7 C8 C9 119.0(3) . .
C10 C9 C8 119.3(3) . .
Mo3 O10 Mo2 108.25(9) . .
Mo3 O10 Mo4 110.72(8) . 5_565
Mo2 O10 Mo4 105.49(8) . 5_565
C9 C10 C11 119.2(3) . .
N3 C11 C10 121.5(3) . .
N3 C11 C12 115.6(3) . .
C10 C11 C12 122.9(3) . .
Mo3 O12 Mo4 109.25(9) . .
Mo3 O12 Mo2 109.27(8) . 5_565
Mo4 O12 Mo2 103.45(8) . 5_565
N1 C12 C11 109.8(2) . .
Mo3 O13 Mo1 119.95(9) . 5_565
N4 C13 C14 121.9(3) . .
C13 C14 C15 119.5(3) . .
C14 C15 C16 119.2(3) . .
C15 C16 C17 119.1(3) . .
N4 C17 C16 121.7(3) . .
N4 C17 C18 116.4(3) . .
C16 C17 C18 121.8(3) . .
N1 C18 C17 111.0(2) . .

loop_
_geom_bond_atom_site_label_1
_geom_bond_atom_site_label_2
_geom_bond_distance
_geom_bond_site_symmetry_2
Mo1 O2 1.682(2) .
Mo1 O1 1.7622(19) .
Mo1 O3 1.894(2) .
Mo1 O4 1.910(2) .
Mo1 O13 2.2252(19) 5_565
Mo1 O7 2.5082(18) .
Co1 O1 1.9695(19) .
Co1 N4 2.045(2) .
Co1 N2 2.060(2) .
Co1 N3 2.065(2) .
Co1 N1 2.208(2) .
N1 C18 1.471(4) .
N1 C6 1.477(4) .
N1 C12 1.489(4) .
C1 N2 1.349(4) .
C1 C2 1.387(5) .
Mo2 O9 1.696(2) .
Mo2 O8 1.702(2) .
Mo2 O3 1.926(2) .
Mo2 O10 1.9832(19) .
Mo2 O7 2.3056(18) .
Mo2 O12 2.4195(19) 5_565
Mo2 Mo3 3.1891(3) .
N2 C5 1.354(4) .
C2 C3 1.371(5) .
Mo3 O11 1.6925(19) .
Mo3 O13 1.7600(19) .
Mo3 O12 1.9476(19) .
Mo3 O10 1.9525(19) .
Mo3 O7 2.1290(18) .
Mo3 O7 2.3988(18) 5_565
Mo3 Mo4 3.2137(4) .
N3 C7 1.347(4) .
N3 C11 1.355(4) .
C3 C4 1.378(5) .
Mo4 O5 1.694(2) .
Mo4 O6 1.704(2) .
Mo4 O4 1.921(2) .
Mo4 O12 1.9936(19) .
Mo4 O7 2.3428(18) .
Mo4 O10 2.3720(18) 5_565
N4 C17 1.346(4) .
N4 C13 1.349(4) .
C4 C5 1.387(4) .
C5 C6 1.488(4) .
O7 Mo3 2.3988(18) 5_565
C7 C8 1.376(4) .
C8 C9 1.386(5) .
C9 C10 1.379(5) .
O10 Mo4 2.3721(18) 5_565
C10 C11 1.385(4) .
C11 C12 1.501(4) .
O12 Mo2 2.4195(19) 5_565
O13 Mo1 2.2252(19) 5_565
C13 C14 1.373(4) .
C14 C15 1.375(5) .
C15 C16 1.377(5) .
C16 C17 1.384(4) .
C17 C18 1.506(4) .
